data_4003366
loop_
_publ_author_name
'Lermer, Claudia'
'Senocrate, Alessandro'
'Moudrakovski, Igor'
'Seewald, Tobias'
'Hatz, Anna-Katharina'
'Mayer, Peter'
'Pielnhofer, Florian'
'Jaser, Julian A.'
'Schmidt-Mende, Lukas'
'Maier, Joachim'
'Lotsch, Bettina V.'

_publ_section_title
;
 Completing the Picture of 2-(Aminomethylpyridinium) Lead Hybrid
 Perovskites: Insights into Structure, Conductivity Behavior, and Optical
 Properties
;
_journal_issue 18
_journal_name_full 'Chemistry of Materials'
_journal_page_first 6289
_journal_paper_doi 10.1021/acs.chemmater.8b01840
_journal_volume 30
_journal_year 2018
_chemical_formula_moiety 'I4 Pb, C6 H10 N2'
_chemical_formula_sum 'C6 H10 I4 N2 Pb'
_chemical_formula_weight 824.95
_chemical_name_common cle106b
_space_group_crystal_system orthorhombic
_space_group_IT_number 61
_space_group_name_Hall '-P 2ac 2ab'
_space_group_name_H-M_alt 'P b c a'
_atom_sites_solution_hydrogens geom
_audit_block_code PbI4_C6H10N2_uv335_lotsch
_audit_creation_method 'APEX3 v2015.9-RC7'
_audit_update_record 20-jun-16
_cell_angle_alpha 90
_cell_angle_beta 90
_cell_angle_gamma 90
_cell_formula_units_Z 8
_cell_length_a 18.3561(10)
_cell_length_b 8.5392(5)
_cell_length_c 19.8563(11)
_cell_measurement_reflns_used 9876
_cell_measurement_temperature 153.(2)
_cell_measurement_theta_max 33.1459
_cell_measurement_theta_min 3.2586
_cell_volume 3112.4(3)
_computing_cell_refinement 'SAINT V8.35A (Bruker AXS Inc., 2015)'
_computing_data_collection 'APEX3 (Bruker AXS Inc., 2015)'
_computing_data_reduction 'SAINT V8.35A (Bruker AXS Inc., 2015)'
_computing_molecular_graphics 'shelXle (C.B. Huebschle, rev 740)'
_computing_structure_refinement 'SHELXL-2014/7 (Sheldrick, 2014)'
_computing_structure_solution 'XT, VERSION 2014/4'
_diffrn_ambient_temperature 153.(2)
_diffrn_detector_area_resol_mean 7.4074
_diffrn_measured_fraction_theta_full 0.998
_diffrn_measured_fraction_theta_max 0.999
_diffrn_measurement_device 'fixed-chi three-circle diffractometer'
_diffrn_measurement_device_type 'Bruker D8 Venture TXS'
_diffrn_measurement_method 'mix of phi and omega scans'
_diffrn_radiation_monochromator 'focusing mirrors'
_diffrn_radiation_type MoK\a
_diffrn_radiation_wavelength 0.71073
_diffrn_reflns_av_R_equivalents 0.0736
_diffrn_reflns_av_unetI/netI 0.0357
_diffrn_reflns_Laue_measured_fraction_full 0.998
_diffrn_reflns_Laue_measured_fraction_max 0.999
_diffrn_reflns_limit_h_max 28
_diffrn_reflns_limit_h_min -28
_diffrn_reflns_limit_k_max 13
_diffrn_reflns_limit_k_min -13
_diffrn_reflns_limit_l_max 30
_diffrn_reflns_limit_l_min -30
_diffrn_reflns_number 63128
_diffrn_reflns_point_group_measured_fraction_full 0.998
_diffrn_reflns_point_group_measured_fraction_max 0.999
_diffrn_reflns_theta_full 25.242
_diffrn_reflns_theta_max 33.141
_diffrn_reflns_theta_min 3.259
_diffrn_source 'rotating anode (TXS)'
_diffrn_source_current 50
_diffrn_source_power 2.5
_diffrn_source_type 'Bruker TXS'
_diffrn_source_voltage 50
_exptl_absorpt_coefficient_mu 18.747
_exptl_absorpt_correction_T_max 0.4954
_exptl_absorpt_correction_T_min 0.3695
_exptl_absorpt_correction_type multi-scan
_exptl_absorpt_process_details
;
SADABS-2014/5 - Bruker AXS area detector scaling and absorption correction
;
_exptl_crystal_colour red
_exptl_crystal_density_diffrn 3.521
_exptl_crystal_density_method 'not measured'
_exptl_crystal_description platelet
_exptl_crystal_F_000 2832
_exptl_crystal_size_max 0.030
_exptl_crystal_size_mid 0.030
_exptl_crystal_size_min 0.010
_refine_diff_density_max 2.806
_refine_diff_density_min -2.017
_refine_diff_density_rms 0.251
_refine_ls_extinction_method none
_refine_ls_goodness_of_fit_ref 1.080
_refine_ls_hydrogen_treatment constr
_refine_ls_matrix_type full
_refine_ls_number_parameters 121
_refine_ls_number_reflns 5935
_refine_ls_number_restraints 0
_refine_ls_restrained_S_all 1.080
_refine_ls_R_factor_all 0.0470
_refine_ls_R_factor_gt 0.0332
_refine_ls_shift/su_max 0.001
_refine_ls_shift/su_mean 0.000
_refine_ls_structure_factor_coef Fsqd
_refine_ls_weighting_details 'w=1/[\s^2^(Fo^2^)+(0.0001P)^2^+28.6616P] where P=(Fo^2^+2Fc^2^)/3'
_refine_ls_weighting_scheme calc
_refine_ls_wR_factor_gt 0.0581
_refine_ls_wR_factor_ref 0.0618
_reflns_Friedel_coverage 0.000
_reflns_number_gt 4865
_reflns_number_total 5935
_reflns_threshold_expression 'I > 2\s(I)'
_cod_data_source_file cm8b01840_si_008.cif
_cod_data_source_block uv335
_cod_depositor_comments
;
The following automatic conversions were performed:

data item '_exptl_absorpt_correction_type' value 'Multi-Scan' was
changed to 'multi-scan' in accordance with the
/home/saulius/struct/COD-crude-data/automatic-downloads/DataCite-retrospective/ACS/depositions/lib/dictionaries/cif_core.dic
dictionary named 'cif_core.dic' version 2.4.2 last updated on
2011-04-26.

Automatic conversion script
Id: cif_fix_values 6909 2019-04-08 15:41:33Z antanas 
;
_cod_database_code 4003366
_shelx_estimated_absorpt_t_min 0.603
_shelx_estimated_absorpt_t_max 0.835
_shelx_space_group_comment
;
The symmetry employed for this shelxl refinement is uniquely defined
by the following loop, which should always be used as a source of
symmetry information in preference to the above space-group names.
They are only intended as comments.
;

loop_
_space_group_symop_operation_xyz
'x, y, z'
'-x+1/2, -y, z+1/2'
'-x, y+1/2, -z+1/2'
'x+1/2, -y+1/2, -z'
'-x, -y, -z'
'x-1/2, y, -z-1/2'
'x, -y-1/2, z-1/2'
'-x-1/2, y-1/2, z'

loop_
_atom_site_label
_atom_site_type_symbol
_atom_site_fract_x
_atom_site_fract_y
_atom_site_fract_z
_atom_site_U_iso_or_equiv
_atom_site_adp_type
_atom_site_occupancy
_atom_site_site_symmetry_order
_atom_site_calc_flag
_atom_site_refinement_flags_posn
_atom_site_refinement_flags_adp
Pb1 Pb 0.38108(2) 0.37704(2) 0.27010(2) 0.01535(4) Uani 1 1 d . .
I1 I 0.35520(2) 0.39818(4) 0.10894(2) 0.02062(7) Uani 1 1 d . .
I2 I 0.39927(2) 0.35354(5) 0.42689(2) 0.02331(8) Uani 1 1 d . .
I3 I 0.26881(2) 0.08889(4) 0.27512(2) 0.02041(7) Uani 1 1 d . .
I4 I 0.52406(2) 0.18662(5) 0.24313(2) 0.03373(10) Uani 1 1 d . .
N1 N 0.3282(3) 0.6841(6) 0.6474(3) 0.0270(10) Uani 1 1 d . .
H11 H 0.3482(18) 0.776(5) 0.6545(17) 0.040 Uiso 1 1 calc R U
H12 H 0.330(2) 0.628(4) 0.6845(18) 0.040 Uiso 1 1 calc R U
H13 H 0.282(2) 0.697(5) 0.6356(11) 0.040 Uiso 1 1 calc R U
N2 N 0.4335(2) 0.7488(6) 0.5076(3) 0.0245(10) Uani 1 1 d . .
H2 H 0.474(3) 0.723(2) 0.5325(19) 0.029 Uiso 1 1 calc R U
C1 C 0.3676(3) 0.6027(7) 0.5936(3) 0.0281(12) Uani 1 1 d . .
H1A H 0.3440 0.5005 0.5847 0.034 Uiso 1 1 calc R U
H1B H 0.4183 0.5824 0.6082 0.034 Uiso 1 1 calc R U
C2 C 0.3684(3) 0.6992(7) 0.5294(3) 0.0210(10) Uani 1 1 d . .
C3 C 0.3074(3) 0.7371(7) 0.4923(3) 0.0260(12) Uani 1 1 d . .
H3 H 0.2607 0.7010 0.5058 0.031 Uiso 1 1 calc R U
C4 C 0.3152(3) 0.8289(7) 0.4347(3) 0.0264(12) Uani 1 1 d . .
H4 H 0.2735 0.8573 0.4092 0.032 Uiso 1 1 calc R U
C5 C 0.3839(3) 0.8792(8) 0.4146(3) 0.0323(14) Uani 1 1 d . .
H5 H 0.3896 0.9435 0.3759 0.039 Uiso 1 1 calc R U
C6 C 0.4428(3) 0.8345(8) 0.4513(3) 0.0315(13) Uani 1 1 d . .
H6 H 0.4904 0.8636 0.4374 0.038 Uiso 1 1 calc R U

loop_
_atom_site_aniso_label
_atom_site_aniso_U_11
_atom_site_aniso_U_22
_atom_site_aniso_U_33
_atom_site_aniso_U_23
_atom_site_aniso_U_13
_atom_site_aniso_U_12
Pb1 0.01324(7) 0.01522(8) 0.01760(8) 0.00058(7) -0.00074(6) 0.00023(6)
I1 0.01781(14) 0.02785(17) 0.01621(15) -0.00172(13) 0.00044(12) 0.00033(12)
I2 0.02016(15) 0.03254(19) 0.01725(15) -0.00094(13) -0.00313(12) 0.00337(13)
I3 0.02048(15) 0.01722(14) 0.02354(16) 0.00115(12) -0.00367(13) -0.00666(11)
I4 0.02714(18) 0.0313(2) 0.0428(2) -0.00449(17) -0.00252(17) 0.01720(15)
N1 0.023(2) 0.034(3) 0.023(2) 0.003(2) 0.0028(19) -0.007(2)
N2 0.0155(19) 0.032(3) 0.026(3) -0.002(2) -0.0005(18) 0.0020(18)
C1 0.034(3) 0.028(3) 0.023(3) 0.004(2) -0.003(2) 0.010(2)
C2 0.021(2) 0.022(2) 0.020(2) -0.0023(19) 0.003(2) 0.0045(19)
C3 0.016(2) 0.036(3) 0.025(3) 0.000(2) 0.005(2) 0.002(2)
C4 0.020(2) 0.038(3) 0.022(3) 0.001(2) -0.002(2) 0.005(2)
C5 0.029(3) 0.044(4) 0.024(3) 0.011(3) 0.011(2) 0.008(3)
C6 0.021(3) 0.037(3) 0.037(3) 0.003(3) 0.006(2) -0.001(2)

loop_
_atom_type_symbol
_atom_type_description
_atom_type_scat_dispersion_real
_atom_type_scat_dispersion_imag
_atom_type_scat_source
C C 0.0033 0.0016 'International Tables Vol C Tables 4.2.6.8 and 6.1.1.4'
H H 0.0000 0.0000 'International Tables Vol C Tables 4.2.6.8 and 6.1.1.4'
N N 0.0061 0.0033 'International Tables Vol C Tables 4.2.6.8 and 6.1.1.4'
I I -0.4742 1.8119 'International Tables Vol C Tables 4.2.6.8 and 6.1.1.4'
Pb Pb -3.3944 10.1111 'International Tables Vol C Tables 4.2.6.8 and 6.1.1.4'

loop_
_geom_angle_atom_site_label_1
_geom_angle_atom_site_label_2
_geom_angle_atom_site_label_3
_geom_angle
_geom_angle_site_symmetry_1
_geom_angle_site_symmetry_3
I4 Pb1 I2 92.706(12) . .
I4 Pb1 I4 87.627(7) . 3_655
I2 Pb1 I4 94.413(12) . 3_655
I4 Pb1 I3 98.349(13) . .
I2 Pb1 I3 89.340(11) . .
I4 Pb1 I3 172.798(12) 3_655 .
I4 Pb1 I1 89.024(12) . .
I2 Pb1 I1 177.634(11) . .
I4 Pb1 I1 87.268(11) 3_655 .
I3 Pb1 I1 88.812(10) . .
I4 Pb1 I3 171.752(13) . 8_665
I2 Pb1 I3 95.393(10) . 8_665
I4 Pb1 I3 90.193(12) 3_655 8_665
I3 Pb1 I3 83.327(6) . 8_665
I1 Pb1 I3 82.924(10) . 8_665
Pb1 I3 Pb1 162.908(13) . 8_655
Pb1 I4 Pb1 154.844(18) . 3_645
C1 N1 H11 109.5 . .
C1 N1 H12 109.5 . .
H11 N1 H12 109.5 . .
C1 N1 H13 109.5 . .
H11 N1 H13 109.5 . .
H12 N1 H13 109.5 . .
C2 N2 C6 123.5(5) . .
C2 N2 H2 118.2 . .
C6 N2 H2 118.2 . .
N1 C1 C2 111.1(5) . .
N1 C1 H1A 109.4 . .
C2 C1 H1A 109.4 . .
N1 C1 H1B 109.4 . .
C2 C1 H1B 109.4 . .
H1A C1 H1B 108.0 . .
N2 C2 C3 118.5(5) . .
N2 C2 C1 116.8(5) . .
C3 C2 C1 124.7(5) . .
C2 C3 C4 119.2(5) . .
C2 C3 H3 120.4 . .
C4 C3 H3 120.4 . .
C5 C4 C3 120.2(5) . .
C5 C4 H4 119.9 . .
C3 C4 H4 119.9 . .
C6 C5 C4 118.7(6) . .
C6 C5 H5 120.7 . .
C4 C5 H5 120.7 . .
N2 C6 C5 119.9(6) . .
N2 C6 H6 120.1 . .
C5 C6 H6 120.1 . .

loop_
_geom_bond_atom_site_label_1
_geom_bond_atom_site_label_2
_geom_bond_distance
_geom_bond_site_symmetry_2
Pb1 I4 3.1335(4) .
Pb1 I2 3.1376(4) .
Pb1 I4 3.1764(4) 3_655
Pb1 I3 3.2112(4) .
Pb1 I1 3.2401(4) .
Pb1 I3 3.2944(4) 8_665
I3 Pb1 3.2943(4) 8_655
I4 Pb1 3.1764(4) 3_645
N1 C1 1.466(8) .
N1 H11 0.88(4) .
N1 H12 0.88(4) .
N1 H13 0.88(4) .
N2 C2 1.341(7) .
N2 C6 1.345(8) .
N2 H2 0.92(7) .
C1 C2 1.518(8) .
C1 H1A 0.9900 .
C1 H1B 0.9900 .
C2 C3 1.377(8) .
C3 C4 1.393(8) .
C3 H3 0.9500 .
C4 C5 1.391(8) .
C4 H4 0.9500 .
C5 C6 1.359(9) .
C5 H5 0.9500 .
C6 H6 0.9500 .

loop_
_geom_hbond_atom_site_label_D
_geom_hbond_atom_site_label_H
_geom_hbond_atom_site_label_A
_geom_hbond_distance_DH
_geom_hbond_distance_HA
_geom_hbond_distance_DA
_geom_hbond_angle_DHA
_geom_hbond_site_symmetry_A
N1 H11 I1 0.88 2.93 3.682(5) 144.9 7_576
N1 H11 I4 0.88 3.12 3.646(5) 120.7 5_666
N1 H12 I3 0.88 2.82 3.612(5) 151.1 7_566
N1 H13 I1 0.88 2.71 3.523(5) 155.2 2_565
N2 H2 I2 0.92 2.54 3.446(5) 166.1 5_666

loop_
_geom_torsion_atom_site_label_1
_geom_torsion_atom_site_label_2
_geom_torsion_atom_site_label_3
_geom_torsion_atom_site_label_4
_geom_torsion
C6 N2 C2 C3 0.3(9)
C6 N2 C2 C1 179.6(6)
N1 C1 C2 N2 115.9(6)
N1 C1 C2 C3 -64.8(8)
N2 C2 C3 C4 -1.8(9)
C1 C2 C3 C4 178.9(6)
C2 C3 C4 C5 1.1(9)
C3 C4 C5 C6 1.2(10)
C2 N2 C6 C5 2.1(10)
C4 C5 C6 N2 -2.7(10)
